data_4082779
loop_
_publ_author_name
'Xing, Qifeng'
'Zhao, Tong'
'Du, Shizhen'
'Yang, Wenhong'
'Liang, Tongling'
'Redshaw, Carl'
'Sun, Wen-Hua'

_publ_section_title
;
 Biphenyl-Bridged 6-(1-Aryliminoethyl)-2-iminopyridylcobalt Complexes:
 Synthesis, Characterization, and Ethylene Polymerization Behavior
;
_journal_issue 6
_journal_name_full Organometallics
_journal_page_first 1382
_journal_paper_doi 10.1021/om4010884
_journal_volume 33
_journal_year 2014
_chemical_formula_sum 'C54 H59.25 Cl4 Co2 N6'
_chemical_formula_weight 1051.98
_chemical_name_systematic
;
 ?
;
_space_group_IT_number 15
_symmetry_space_group_name_Hall '-C 2yc'
_symmetry_space_group_name_H-M 'C 1 2/c 1'
_atom_sites_solution_hydrogens geom
_atom_sites_solution_primary direct
_atom_sites_solution_secondary difmap
_audit_creation_method SHELXL-97
_cell_angle_alpha 90.00
_cell_angle_beta 110.59(3)
_cell_angle_gamma 90.00
_cell_formula_units_Z 4
_cell_length_a 38.653(8)
_cell_length_b 9.879(2)
_cell_length_c 16.927(3)
_cell_measurement_temperature 293(2)
_cell_measurement_theta_max 25.00
_cell_measurement_theta_min 1.13
_cell_volume 6051(2)
_computing_cell_refinement 'CrystalClear (Rigaku Inc., 2007)'
_computing_data_collection 'CrystalClear (Rigaku Inc., 2007)'
_computing_data_reduction 'CrystalClear (Rigaku Inc., 2007)'
_computing_molecular_graphics 'XP in Siemens SHELXTL (Sheldrick, 1994)'
_computing_publication_material 'SHELX97 (Sheldrick, 1997)'
_computing_structure_refinement 'SHELXL-97 (Sheldrick, 1997)'
_computing_structure_solution 'SHELXS-97 (Sheldrick, 1990)'
_diffrn_ambient_temperature 293(2)
_diffrn_measured_fraction_theta_full 0.991
_diffrn_measured_fraction_theta_max 0.991
_diffrn_measurement_device_type 'MM007-HF CCD(Saturn 724+)'
_diffrn_measurement_method '\w scans at fixed \c = 45\%'
_diffrn_radiation_monochromator graphite
_diffrn_radiation_source 'fine-focus sealed tube'
_diffrn_radiation_type MoK\a
_diffrn_radiation_wavelength 0.71073
_diffrn_reflns_av_R_equivalents 0.1288
_diffrn_reflns_av_sigmaI/netI 0.1173
_diffrn_reflns_limit_h_max 42
_diffrn_reflns_limit_h_min -45
_diffrn_reflns_limit_k_max 11
_diffrn_reflns_limit_k_min -11
_diffrn_reflns_limit_l_max 20
_diffrn_reflns_limit_l_min -17
_diffrn_reflns_number 17644
_diffrn_reflns_theta_full 25.00
_diffrn_reflns_theta_max 25.00
_diffrn_reflns_theta_min 1.13
_diffrn_standards_decay_% none
_diffrn_standards_interval_count none
_diffrn_standards_interval_time none
_diffrn_standards_number none
_exptl_absorpt_coefficient_mu 0.761
_exptl_absorpt_correction_T_max 1.0000
_exptl_absorpt_correction_T_min 0.5133
_exptl_absorpt_correction_type empirical
_exptl_absorpt_process_details 'SADABS (Sheldrick, 1996)'
_exptl_crystal_colour brown
_exptl_crystal_density_diffrn 1.155
_exptl_crystal_density_method 'not measured'
_exptl_crystal_description Plate
_exptl_crystal_F_000 2189
_exptl_crystal_size_max 0.351
_exptl_crystal_size_mid 0.183
_exptl_crystal_size_min 0.059
_platon_squeeze_details
;
;
_refine_diff_density_max 0.808
_refine_diff_density_min -0.764
_refine_diff_density_rms 0.182
_refine_ls_extinction_method none
_refine_ls_goodness_of_fit_ref 1.072
_refine_ls_hydrogen_treatment constr
_refine_ls_matrix_type full
_refine_ls_number_parameters 335
_refine_ls_number_reflns 5284
_refine_ls_number_restraints 454
_refine_ls_restrained_S_all 1.060
_refine_ls_R_factor_gt 0.1032
_refine_ls_shift/su_max 0.007
_refine_ls_shift/su_mean 0.001
_refine_ls_structure_factor_coef Fsqd
_refine_ls_weighting_details 'calc w=1/[\s^2^(Fo^2^)+(0.1750P)^2^+1.0501P] where P=(Fo^2^+2Fc^2^)/3'
_refine_ls_weighting_scheme calc
_refine_ls_wR_factor_gt 0.2733
_refine_ls_wR_factor_ref 0.3045
_reflns_number_gt 3497
_reflns_number_total 5284
_reflns_threshold_expression >2sigma(I)
_cod_data_source_file om4010884_si_002.cif
_cod_data_source_block Co4
_cod_original_sg_symbol_H-M C2/c
_cod_database_code 4082779
_refine_ls_r_factor_ref 0.1424

loop_
_symmetry_equiv_pos_as_xyz
'x, y, z'
'-x, y, -z+1/2'
'x+1/2, y+1/2, z'
'-x+1/2, y+1/2, -z+1/2'
'-x, -y, -z'
'x, -y, z-1/2'
'-x+1/2, -y+1/2, -z'
'x+1/2, -y+1/2, z-1/2'

loop_
_atom_site_label
_atom_site_type_symbol
_atom_site_fract_x
_atom_site_fract_y
_atom_site_fract_z
_atom_site_U_iso_or_equiv
_atom_site_adp_type
_atom_site_occupancy
_atom_site_symmetry_multiplicity
_atom_site_calc_flag
_atom_site_refinement_flags
_atom_site_disorder_assembly
_atom_site_disorder_group
Co1 Co 0.14937(2) 0.14201(8) 0.55988(6) 0.0350(4) Uani 1 1 d U . .
Cl2 Cl 0.18017(5) -0.06080(17) 0.57407(13) 0.0472(5) Uani 1 1 d U . .
Cl1 Cl 0.13911(5) 0.2364(2) 0.43250(12) 0.0526(6) Uani 1 1 d U . .
N3 N 0.19122(14) 0.2811(5) 0.6389(3) 0.0301(12) Uani 1 1 d U . .
N1 N 0.09397(15) 0.0642(6) 0.5404(4) 0.0442(14) Uani 1 1 d U . .
N2 N 0.14586(16) 0.1292(5) 0.6770(4) 0.0398(13) Uani 1 1 d U . .
C31 C 0.0219(5) 0.324(2) 0.5218(13) 0.088(4) Uani 0.601(18) 1 d PDU A 1
H31A H 0.0000 0.3561 0.4783 0.133 Uiso 0.601(18) 1 calc PR A 1
H31B H 0.0309 0.3931 0.5643 0.133 Uiso 0.601(18) 1 calc PR A 1
H31C H 0.0163 0.2440 0.5468 0.133 Uiso 0.601(18) 1 calc PR A 1
C18 C 0.0533(2) -0.0342(10) 0.6094(6) 0.070(2) Uani 1 1 d U . .
H18A H 0.0332 -0.0166 0.5576 0.105 Uiso 1 1 calc R . .
H18B H 0.0477 0.0042 0.6556 0.105 Uiso 1 1 calc R . .
H18C H 0.0566 -0.1302 0.6174 0.105 Uiso 1 1 calc R . .
C27 C 0.0474(2) 0.1716(8) 0.4237(6) 0.0610(19) Uani 1 1 d DU . .
C29 C 0.0513(5) 0.2930(17) 0.4840(12) 0.070(3) Uani 0.601(18) 1 d PDU A 1
H29A H 0.0744 0.2810 0.5307 0.084 Uiso 0.601(18) 1 calc PR A 1
H29B H 0.0541 0.3734 0.4539 0.084 Uiso 0.601(18) 1 calc PR A 1
C20 C 0.06107(19) -0.0662(7) 0.4107(5) 0.0487(17) Uani 1 1 d U . .
C21 C 0.0829(2) -0.1905(8) 0.4484(6) 0.059(2) Uani 1 1 d U A .
H21A H 0.0956 -0.2208 0.4113 0.071 Uiso 0.727(15) 1 calc PR B 1
H21B H 0.1016 -0.1659 0.5018 0.071 Uiso 0.727(15) 1 calc PR B 1
H21 H 0.1008 -0.1893 0.5022 0.071 Uiso 0.273(15) 1 calc PR B 2
C1 C 0.1592(2) 0.5371(8) 0.5787(6) 0.064(2) Uani 1 1 d U . .
H1A H 0.1397 0.4815 0.5425 0.096 Uiso 1 1 calc R . .
H1B H 0.1545 0.6301 0.5618 0.096 Uiso 1 1 calc R . .
H1C H 0.1603 0.5274 0.6360 0.096 Uiso 1 1 calc R . .
C22 C 0.0612(4) -0.3058(13) 0.4630(9) 0.072(3) Uani 0.727(15) 1 d PU A 1
H22A H 0.0522 -0.2831 0.5075 0.109 Uiso 0.727(15) 1 calc PR B 1
H22B H 0.0766 -0.3846 0.4787 0.109 Uiso 0.727(15) 1 calc PR B 1
H22C H 0.0406 -0.3241 0.4122 0.109 Uiso 0.727(15) 1 calc PR B 1
C9 C 0.21208(19) 0.3712(6) 0.6051(4) 0.0395(15) Uani 1 1 d U . .
C26 C 0.0204(2) 0.1666(8) 0.3403(6) 0.058(2) Uani 1 1 d U A .
H26 H 0.0070 0.2442 0.3175 0.070 Uiso 1 1 calc R . .
C24 C 0.03485(19) -0.0665(7) 0.3287(5) 0.0479(17) Uani 1 1 d U A .
H24 H 0.0309 -0.1450 0.2964 0.057 Uiso 1 1 calc R . .
C17 C 0.0880(2) 0.0281(8) 0.6055(6) 0.0532(18) Uani 1 1 d U . .
C3 C 0.2140(2) 0.5767(8) 0.5332(5) 0.0486(18) Uani 1 1 d U . .
H3 H 0.2041 0.6599 0.5107 0.058 Uiso 1 1 calc R . .
C2 C 0.19527(19) 0.4941(6) 0.5723(4) 0.0401(15) Uani 1 1 d U . .
C25 C 0.01407(18) 0.0538(7) 0.2944(5) 0.0474(17) Uani 1 1 d U . .
C10 C 0.19842(18) 0.2674(6) 0.7190(4) 0.0378(15) Uani 1 1 d U . .
C11 C 0.2295(2) 0.3406(8) 0.7874(5) 0.0521(19) Uani 1 1 d U . .
H11A H 0.2473 0.2757 0.8199 0.078 Uiso 1 1 calc R . .
H11B H 0.2194 0.3886 0.8238 0.078 Uiso 1 1 calc R . .
H11C H 0.2412 0.4035 0.7617 0.078 Uiso 1 1 calc R . .
C4 C 0.2466(2) 0.5344(8) 0.5283(5) 0.0521(18) Uani 1 1 d U . .
H4 H 0.2585 0.5902 0.5017 0.063 Uiso 1 1 calc R . .
C5 C 0.2629(2) 0.4132(8) 0.5609(5) 0.0499(18) Uani 1 1 d U . .
H5 H 0.2849 0.3871 0.5545 0.060 Uiso 1 1 calc R . .
C7 C 0.24586(19) 0.3285(7) 0.6042(5) 0.0411(16) Uani 1 1 d U . .
C12 C 0.17354(19) 0.1822(7) 0.7440(4) 0.0412(16) Uani 1 1 d U . .
C16 C 0.1179(2) 0.0549(7) 0.6889(5) 0.0485(17) Uani 1 1 d U . .
C13 C 0.1746(2) 0.1555(8) 0.8269(5) 0.0513(18) Uani 1 1 d U . .
H13 H 0.1931 0.1930 0.8731 0.062 Uiso 1 1 calc R . .
C19 C 0.06561(19) 0.0551(7) 0.4578(5) 0.0459(16) Uani 1 1 d U A .
C8 C 0.2648(2) 0.1978(8) 0.6407(6) 0.059(2) Uani 1 1 d U . .
H8A H 0.2773 0.2081 0.7004 0.088 Uiso 1 1 calc R . .
H8B H 0.2824 0.1751 0.6147 0.088 Uiso 1 1 calc R . .
H8C H 0.2467 0.1269 0.6303 0.088 Uiso 1 1 calc R . .
C15 C 0.1175(2) 0.0221(9) 0.7685(6) 0.061(2) Uani 1 1 d U . .
H15 H 0.0987 -0.0296 0.7758 0.073 Uiso 1 1 calc R . .
C14 C 0.1480(3) 0.0734(9) 0.8387(6) 0.064(2) Uani 1 1 d U . .
H14 H 0.1498 0.0505 0.8933 0.077 Uiso 1 1 calc R . .
C28 C 0.0547(7) 0.314(2) 0.4586(19) 0.065(4) Uani 0.399(18) 1 d PDU A 2
H28A H 0.0640 0.3665 0.4222 0.078 Uiso 0.399(18) 1 calc PR A 2
H28B H 0.0741 0.3095 0.5137 0.078 Uiso 0.399(18) 1 calc PR A 2
C30 C 0.0220(6) 0.388(3) 0.4677(19) 0.077(4) Uani 0.399(18) 1 d PDU A 2
H30A H 0.0095 0.4375 0.4168 0.116 Uiso 0.399(18) 1 calc PR A 2
H30B H 0.0306 0.4499 0.5143 0.116 Uiso 0.399(18) 1 calc PR A 2
H30C H 0.0053 0.3241 0.4776 0.116 Uiso 0.399(18) 1 calc PR A 2
C23 C 0.0756(10) -0.307(3) 0.400(2) 0.066(4) Uani 0.273(15) 1 d PU A 2
H23A H 0.0507 -0.3358 0.3904 0.098 Uiso 0.273(15) 1 calc PR B 2
H23B H 0.0925 -0.3768 0.4292 0.098 Uiso 0.273(15) 1 calc PR B 2
H23C H 0.0784 -0.2889 0.3469 0.098 Uiso 0.273(15) 1 calc PR B 2

loop_
_atom_site_aniso_label
_atom_site_aniso_U_11
_atom_site_aniso_U_22
_atom_site_aniso_U_33
_atom_site_aniso_U_23
_atom_site_aniso_U_13
_atom_site_aniso_U_12
Co1 0.0238(5) 0.0340(6) 0.0419(6) -0.0024(4) 0.0051(4) -0.0032(3)
Cl2 0.0308(9) 0.0384(9) 0.0681(12) 0.0003(8) 0.0121(8) 0.0041(7)
Cl1 0.0441(11) 0.0615(12) 0.0425(10) 0.0033(8) 0.0032(8) -0.0013(9)
N3 0.028(3) 0.030(2) 0.029(3) -0.004(2) 0.007(2) -0.003(2)
N1 0.027(3) 0.043(3) 0.059(3) -0.003(3) 0.010(2) -0.004(2)
N2 0.034(3) 0.037(3) 0.047(3) 0.002(2) 0.013(2) 0.005(2)
C31 0.083(6) 0.078(6) 0.093(7) -0.003(5) 0.017(5) 0.003(5)
C18 0.048(4) 0.078(5) 0.090(5) 0.005(4) 0.032(4) -0.028(4)
C27 0.044(3) 0.055(3) 0.075(4) -0.007(3) 0.010(3) -0.002(3)
C29 0.059(5) 0.063(5) 0.079(5) -0.008(4) 0.013(4) 0.004(4)
C20 0.035(3) 0.044(3) 0.060(4) -0.001(3) 0.007(3) -0.009(3)
C21 0.054(4) 0.046(3) 0.067(4) -0.005(3) 0.009(3) -0.003(3)
C1 0.052(4) 0.045(4) 0.082(5) 0.009(4) 0.007(4) 0.003(3)
C22 0.070(5) 0.061(5) 0.080(6) 0.001(5) 0.018(5) -0.001(5)
C9 0.035(3) 0.036(3) 0.037(3) -0.003(2) 0.000(3) -0.010(3)
C26 0.036(3) 0.049(4) 0.079(4) -0.006(3) 0.007(3) 0.005(3)
C24 0.033(3) 0.038(3) 0.065(4) 0.002(3) 0.009(3) -0.004(3)
C17 0.037(3) 0.055(3) 0.071(4) -0.002(3) 0.023(3) -0.014(3)
C3 0.051(4) 0.043(3) 0.047(4) 0.009(3) 0.012(3) -0.012(3)
C2 0.039(3) 0.031(3) 0.043(3) 0.001(3) 0.005(3) -0.005(2)
C25 0.024(3) 0.046(3) 0.067(4) -0.003(3) 0.009(3) -0.001(3)
C10 0.033(3) 0.035(3) 0.038(3) -0.008(3) 0.004(3) -0.001(2)
C11 0.050(4) 0.049(4) 0.046(4) -0.005(3) 0.003(3) -0.011(3)
C4 0.052(4) 0.053(4) 0.053(4) -0.006(3) 0.020(3) -0.009(3)
C5 0.037(3) 0.049(3) 0.059(4) -0.003(3) 0.011(3) -0.015(3)
C7 0.029(3) 0.037(3) 0.050(3) -0.001(3) 0.005(3) -0.005(2)
C12 0.042(3) 0.036(3) 0.040(3) 0.001(3) 0.007(3) 0.001(3)
C16 0.040(3) 0.046(3) 0.062(4) 0.005(3) 0.021(3) 0.001(3)
C13 0.050(4) 0.050(4) 0.056(4) 0.005(3) 0.020(3) 0.004(3)
C19 0.028(3) 0.044(3) 0.060(4) -0.006(3) 0.008(3) -0.005(3)
C8 0.041(4) 0.049(4) 0.072(5) -0.001(4) 0.002(3) 0.004(3)
C15 0.058(4) 0.066(4) 0.068(4) 0.009(4) 0.032(3) 0.012(3)
C14 0.064(4) 0.070(4) 0.063(4) 0.006(4) 0.028(3) 0.015(4)
C28 0.054(5) 0.060(5) 0.075(6) -0.005(5) 0.016(5) -0.003(5)
C30 0.067(6) 0.074(6) 0.083(6) -0.005(5) 0.017(5) -0.001(5)
C23 0.066(7) 0.056(6) 0.067(7) -0.003(6) 0.013(6) -0.002(6)

loop_
_atom_type_symbol
_atom_type_description
_atom_type_scat_dispersion_real
_atom_type_scat_dispersion_imag
_atom_type_scat_source
C C 0.0033 0.0016 'International Tables Vol C Tables 4.2.6.8 and 6.1.1.4'
H H 0.0000 0.0000 'International Tables Vol C Tables 4.2.6.8 and 6.1.1.4'
Cl Cl 0.1484 0.1585 'International Tables Vol C Tables 4.2.6.8 and 6.1.1.4'
Co Co 0.3494 0.9721 'International Tables Vol C Tables 4.2.6.8 and 6.1.1.4'
N N 0.0061 0.0033 'International Tables Vol C Tables 4.2.6.8 and 6.1.1.4'

loop_
_geom_angle_atom_site_label_1
_geom_angle_atom_site_label_2
_geom_angle_atom_site_label_3
_geom_angle
_geom_angle_site_symmetry_3
N2 Co1 N3 74.4(2) .
N2 Co1 N1 74.3(2) .
N3 Co1 N1 142.0(2) .
N2 Co1 Cl1 155.14(16) .
N3 Co1 Cl1 99.74(15) .
N1 Co1 Cl1 99.63(18) .
N2 Co1 Cl2 93.06(16) .
N3 Co1 Cl2 103.85(14) .
N1 Co1 Cl2 98.81(16) .
Cl1 Co1 Cl2 111.77(8) .
C10 N3 C9 122.4(5) .
C10 N3 Co1 114.6(4) .
C9 N3 Co1 122.7(4) .
C17 N1 C19 121.4(7) .
C17 N1 Co1 116.1(5) .
C19 N1 Co1 122.5(5) .
C12 N2 C16 120.7(6) .
C12 N2 Co1 119.0(5) .
C16 N2 Co1 120.0(5) .
C17 C18 H18A 109.5 .
C17 C18 H18B 109.5 .
H18A C18 H18B 109.5 .
C17 C18 H18C 109.5 .
H18A C18 H18C 109.5 .
H18B C18 H18C 109.5 .
C19 C27 C26 118.4(7) .
C19 C27 C28 128.3(13) .
C26 C27 C28 112.9(13) .
C19 C27 C29 117.2(10) .
C26 C27 C29 123.1(10) .
C28 C27 C29 19.9(13) .
C31 C29 C27 121.4(14) .
C31 C29 H29A 107.0 .
C27 C29 H29A 107.0 .
C31 C29 H29B 107.0 .
C27 C29 H29B 107.0 .
H29A C29 H29B 106.7 .
C24 C20 C19 117.6(7) .
C24 C20 C21 121.5(7) .
C19 C20 C21 120.9(7) .
C23 C21 C22 56.7(16) .
C23 C21 C20 117.5(16) .
C22 C21 C20 115.5(8) .
C23 C21 H21A 53.5 .
C22 C21 H21A 108.4 .
C20 C21 H21A 108.4 .
C23 C21 H21B 133.8 .
C22 C21 H21B 108.4 .
C20 C21 H21B 108.4 .
H21A C21 H21B 107.5 .
C23 C21 H21 121.3 .
C22 C21 H21 96.6 .
C20 C21 H21 121.3 .
H21A C21 H21 105.6 .
H21B C21 H21 13.9 .
C2 C1 H1A 109.5 .
C2 C1 H1B 109.5 .
H1A C1 H1B 109.5 .
C2 C1 H1C 109.5 .
H1A C1 H1C 109.5 .
H1B C1 H1C 109.5 .
C21 C22 H22A 109.5 .
C21 C22 H22B 109.5 .
C21 C22 H22C 109.5 .
C7 C9 C2 124.9(7) .
C7 C9 N3 118.6(6) .
C2 C9 N3 116.5(7) .
C25 C26 C27 121.7(7) .
C25 C26 H26 119.1 .
C27 C26 H26 119.1 .
C20 C24 C25 120.4(7) .
C20 C24 H24 119.8 .
C25 C24 H24 119.8 .
N1 C17 C18 126.8(8) .
N1 C17 C16 117.3(7) .
C18 C17 C16 115.9(8) .
C4 C3 C2 119.6(7) .
C4 C3 H3 120.2 .
C2 C3 H3 120.2 .
C9 C2 C3 116.6(7) .
C9 C2 C1 122.2(7) .
C3 C2 C1 121.2(7) .
C26 C25 C24 119.6(7) .
C26 C25 C25 120.0(5) 2
C24 C25 C25 120.4(5) 2
N3 C10 C12 116.6(6) .
N3 C10 C11 124.7(6) .
C12 C10 C11 118.6(6) .
C10 C11 H11A 109.5 .
C10 C11 H11B 109.5 .
H11A C11 H11B 109.5 .
C10 C11 H11C 109.5 .
H11A C11 H11C 109.5 .
H11B C11 H11C 109.5 .
C3 C4 C5 123.3(8) .
C3 C4 H4 118.4 .
C5 C4 H4 118.4 .
C4 C5 C7 119.3(8) .
C4 C5 H5 120.3 .
C7 C5 H5 120.3 .
C9 C7 C5 116.1(7) .
C9 C7 C8 125.7(7) .
C5 C7 C8 118.1(7) .
N2 C12 C13 119.7(7) .
N2 C12 C10 112.8(6) .
C13 C12 C10 127.5(7) .
N2 C16 C15 122.8(8) .
N2 C16 C17 109.9(7) .
C15 C16 C17 127.1(7) .
C14 C13 C12 119.4(8) .
C14 C13 H13 120.3 .
C12 C13 H13 120.3 .
C27 C19 C20 122.1(7) .
C27 C19 N1 117.3(6) .
C20 C19 N1 120.0(6) .
C7 C8 H8A 109.5 .
C7 C8 H8B 109.5 .
H8A C8 H8B 109.5 .
C7 C8 H8C 109.5 .
H8A C8 H8C 109.5 .
H8B C8 H8C 109.5 .
C16 C15 C14 115.6(8) .
C16 C15 H15 122.2 .
C14 C15 H15 122.2 .
C13 C14 C15 121.6(9) .
C13 C14 H14 119.2 .
C15 C14 H14 119.2 .
C27 C28 C30 116.3(18) .
C27 C28 H28A 108.2 .
C30 C28 H28A 108.2 .
C27 C28 H28B 108.2 .
C30 C28 H28B 108.2 .
H28A C28 H28B 107.4 .
C28 C30 H30A 109.5 .
C28 C30 H30B 109.5 .
H30A C30 H30B 109.5 .
C28 C30 H30C 109.5 .
H30A C30 H30C 109.5 .
H30B C30 H30C 109.5 .
C21 C23 H23A 109.5 .
C21 C23 H23B 109.5 .
H23A C23 H23B 109.5 .
C21 C23 H23C 109.5 .
H23A C23 H23C 109.5 .
H23B C23 H23C 109.5 .

loop_
_geom_bond_atom_site_label_1
_geom_bond_atom_site_label_2
_geom_bond_distance
_geom_bond_site_symmetry_2
Co1 N2 2.038(6) .
Co1 N3 2.185(5) .
Co1 N1 2.188(6) .
Co1 Cl1 2.253(2) .
Co1 Cl2 2.2997(19) .
N3 C10 1.291(8) .
N3 C9 1.448(9) .
N1 C17 1.255(10) .
N1 C19 1.444(9) .
N2 C12 1.361(9) .
N2 C16 1.379(9) .
C31 C29 1.520(16) .
C31 H31A 0.9600 .
C31 H31B 0.9600 .
C31 H31C 0.9600 .
C18 C17 1.499(10) .
C18 H18A 0.9600 .
C18 H18B 0.9600 .
C18 H18C 0.9600 .
C27 C19 1.367(11) .
C27 C26 1.431(12) .
C27 C28 1.510(17) .
C27 C29 1.547(14) .
C29 H29A 0.9700 .
C29 H29B 0.9700 .
C20 C24 1.400(10) .
C20 C19 1.416(10) .
C20 C21 1.500(11) .
C21 C23 1.38(3) .
C21 C22 1.488(15) .
C21 H21A 0.9700 .
C21 H21B 0.9700 .
C21 H21 0.9300 .
C1 C2 1.497(11) .
C1 H1A 0.9600 .
C1 H1B 0.9600 .
C1 H1C 0.9600 .
C22 H22A 0.9600 .
C22 H22B 0.9600 .
C22 H22C 0.9600 .
C9 C7 1.377(10) .
C9 C2 1.397(9) .
C26 C25 1.331(11) .
C26 H26 0.9300 .
C24 C25 1.438(10) .
C24 H24 0.9300 .
C17 C16 1.500(11) .
C3 C4 1.357(11) .
C3 C2 1.401(10) .
C3 H3 0.9300 .
C25 C25 1.513(15) 2
C10 C12 1.449(10) .
C10 C11 1.526(9) .
C11 H11A 0.9600 .
C11 H11B 0.9600 .
C11 H11C 0.9600 .
C4 C5 1.375(11) .
C4 H4 0.9300 .
C5 C7 1.418(11) .
C5 H5 0.9300 .
C7 C8 1.506(10) .
C12 C13 1.415(11) .
C16 C15 1.391(12) .
C13 C14 1.378(12) .
C13 H13 0.9300 .
C8 H8A 0.9600 .
C8 H8B 0.9600 .
C8 H8C 0.9600 .
C15 C14 1.440(12) .
C15 H15 0.9300 .
C14 H14 0.9300 .
C28 C30 1.514(18) .
C28 H28A 0.9700 .
C28 H28B 0.9700 .
C30 H30A 0.9600 .
C30 H30B 0.9600 .
C30 H30C 0.9600 .
C23 H23A 0.9600 .
C23 H23B 0.9600 .
C23 H23C 0.9600 .

loop_
_geom_torsion_atom_site_label_1
_geom_torsion_atom_site_label_2
_geom_torsion_atom_site_label_3
_geom_torsion_atom_site_label_4
_geom_torsion
_geom_torsion_site_symmetry_4
N2 Co1 N3 C10 13.3(5) .
N1 Co1 N3 C10 48.8(6) .
Cl1 Co1 N3 C10 168.5(4) .
Cl2 Co1 N3 C10 -76.0(5) .
N2 Co1 N3 C9 -173.1(5) .
N1 Co1 N3 C9 -137.6(5) .
Cl1 Co1 N3 C9 -17.9(5) .
Cl2 Co1 N3 C9 97.6(5) .
N2 Co1 N1 C17 -11.0(6) .
N3 Co1 N1 C17 -46.5(7) .
Cl1 Co1 N1 C17 -166.2(6) .
Cl2 Co1 N1 C17 79.7(6) .
N2 Co1 N1 C19 168.7(6) .
N3 Co1 N1 C19 133.1(5) .
Cl1 Co1 N1 C19 13.4(5) .
Cl2 Co1 N1 C19 -100.6(5) .
N3 Co1 N2 C12 -13.8(5) .
N1 Co1 N2 C12 -172.0(5) .
Cl1 Co1 N2 C12 -93.2(6) .
Cl2 Co1 N2 C12 89.7(5) .
N3 Co1 N2 C16 173.2(5) .
N1 Co1 N2 C16 15.0(5) .
Cl1 Co1 N2 C16 93.8(6) .
Cl2 Co1 N2 C16 -83.3(5) .
C19 C27 C29 C31 -98.1(17) .
C26 C27 C29 C31 69(2) .
C28 C27 C29 C31 133(5) .
C24 C20 C21 C23 -2(2) .
C19 C20 C21 C23 176.7(19) .
C24 C20 C21 C22 -65.7(13) .
C19 C20 C21 C22 112.6(10) .
C10 N3 C9 C7 79.8(8) .
Co1 N3 C9 C7 -93.3(6) .
C10 N3 C9 C2 -102.8(7) .
Co1 N3 C9 C2 84.1(7) .
C19 C27 C26 C25 -3.1(14) .
C28 C27 C26 C25 170.4(13) .
C29 C27 C26 C25 -170.2(12) .
C19 C20 C24 C25 1.1(12) .
C21 C20 C24 C25 179.5(7) .
C19 N1 C17 C18 3.4(13) .
Co1 N1 C17 C18 -177.0(7) .
C19 N1 C17 C16 -173.8(6) .
Co1 N1 C17 C16 5.8(9) .
C7 C9 C2 C3 2.3(10) .
N3 C9 C2 C3 -174.9(6) .
C7 C9 C2 C1 -177.2(7) .
N3 C9 C2 C1 5.5(10) .
C4 C3 C2 C9 0.5(10) .
C4 C3 C2 C1 -179.9(7) .
C27 C26 C25 C24 -0.4(13) .
C27 C26 C25 C25 -178.6(10) 2
C20 C24 C25 C26 1.4(12) .
C20 C24 C25 C25 179.6(9) 2
C9 N3 C10 C12 175.2(6) .
Co1 N3 C10 C12 -11.2(7) .
C9 N3 C10 C11 -1.0(10) .
Co1 N3 C10 C11 172.6(6) .
C2 C3 C4 C5 -0.6(12) .
C3 C4 C5 C7 -2.0(12) .
C2 C9 C7 C5 -4.8(10) .
N3 C9 C7 C5 172.4(6) .
C2 C9 C7 C8 178.7(7) .
N3 C9 C7 C8 -4.1(10) .
C4 C5 C7 C9 4.5(10) .
C4 C5 C7 C8 -178.7(7) .
C16 N2 C12 C13 3.0(10) .
Co1 N2 C12 C13 -169.9(5) .
C16 N2 C12 C10 -174.5(6) .
Co1 N2 C12 C10 12.5(8) .
N3 C10 C12 N2 0.0(9) .
C11 C10 C12 N2 176.4(6) .
N3 C10 C12 C13 -177.3(7) .
C11 C10 C12 C13 -0.9(11) .
C12 N2 C16 C15 -4.5(11) .
Co1 N2 C16 C15 168.4(6) .
C12 N2 C16 C17 170.7(6) .
Co1 N2 C16 C17 -16.4(8) .
N1 C17 C16 N2 6.0(10) .
C18 C17 C16 N2 -171.5(7) .
N1 C17 C16 C15 -179.0(8) .
C18 C17 C16 C15 3.5(12) .
N2 C12 C13 C14 1.5(11) .
C10 C12 C13 C14 178.7(7) .
C26 C27 C19 C20 5.8(13) .
C28 C27 C19 C20 -166.6(15) .
C29 C27 C19 C20 173.6(10) .
C26 C27 C19 N1 176.9(8) .
C28 C27 C19 N1 4.6(19) .
C29 C27 C19 N1 -15.2(14) .
C24 C20 C19 C27 -4.8(12) .
C21 C20 C19 C27 176.8(8) .
C24 C20 C19 N1 -175.7(7) .
C21 C20 C19 N1 5.9(11) .
C17 N1 C19 C27 101.0(9) .
Co1 N1 C19 C27 -78.7(9) .
C17 N1 C19 C20 -87.7(10) .
Co1 N1 C19 C20 92.7(7) .
N2 C16 C15 C14 1.3(12) .
C17 C16 C15 C14 -173.1(8) .
C12 C13 C14 C15 -4.8(12) .
C16 C15 C14 C13 3.3(12) .
C19 C27 C28 C30 -126(2) .
C26 C27 C28 C30 61(3) .
C29 C27 C28 C30 -64(4) .

loop_
_platon_squeeze_void_nr
_platon_squeeze_void_average_x
_platon_squeeze_void_average_y
_platon_squeeze_void_average_z
_platon_squeeze_void_volume
_platon_squeeze_void_count_electrons
_platon_squeeze_void_content
1 0.500 -0.022 0.250 398 130 ' '
2 0.500 0.022 0.750 398 130 ' '
3 0.000 0.478 0.250 398 130 ' '
4 0.000 0.522 0.750 398 130 ' '
